data_1537160
loop_
_publ_author_name
'Zubkov, V.G.'
'Perelyaev, V.A.'
'Makarova, O.V.'
'Berger, I.F.'
'Kontsevaya, I.A.'
'Gubanov, V.A.'
'Turzhevskii, S.A.'

_publ_section_title
;
 One-dimensional clusters of niobium monooxide in Ba Nb5 O8
;
_journal_name_full 'Sverkhprovodimest: Fizika, Khimiya, Tekhnika'
_journal_page_first 2121
_journal_page_last 2126
_journal_volume 3
_journal_year 1990
_chemical_formula_sum 'Ba0.8 Nb5 O8'
_space_group_IT_number 83
_symmetry_space_group_name_Hall '-P 4'
_symmetry_space_group_name_H-M 'P 4/m'
_cell_angle_alpha 90
_cell_angle_beta 90
_cell_angle_gamma 90
_cell_formula_units_Z 1
_cell_length_a 6.608
_cell_length_b 6.608
_cell_length_c 4.107
_cell_volume 179.335
_citation_journal_id_ASTM SFKTE6
_cod_data_source_file Zubkov_SFKTE6_1990_1058.cif
_cod_data_source_block Ba0.8Nb5O8
_cod_original_cell_volume 179.3349
_cod_database_code 1537160

loop_
_symmetry_equiv_pos_as_xyz
x,y,z
-y,x,z
-x,-y,z
y,-x,z
-x,-y,-z
y,-x,-z
x,y,-z
-y,x,-z

loop_
_atom_site_label
_atom_site_type_symbol
_atom_site_fract_x
_atom_site_fract_y
_atom_site_fract_z
_atom_site_occupancy
_atom_site_U_iso_or_equiv
O1 O 0.3929 0.2034 0 1 0.0
Ba1 Ba 0 0 0 0.8 0.0
Nb1 Nb 0.5 0.5 0 1 0.0
Nb2 Nb 0.4047 0.2094 0.5 1 0.0
O2 O 0.0986 0.3001 0.5 1 0.0
